data_4027358
loop_
_publ_author_name
'Tatsuki Takahashi'
'Takashi Konno'
'Kenichi Ogata'
'Shin-ichi Fukuzawa'

_publ_section_title
;
 Stereochemistry of Substitution of the \a-Dimethylamino Group by
 Dialkylzinc in Chiral Benzylferrocene
;
_journal_name_full 'Journal of Organic Chemistry'
_journal_page_first 6638
_journal_page_last 6642
_journal_paper_doi 10.1021/jo3012013
_journal_volume 77
_journal_year 2012
_chemical_absolute_configuration ad
_chemical_formula_moiety 'C42 H36 Fe P2'
_chemical_formula_sum 'C42 H36 Fe P2'
_chemical_formula_weight 658.54
_space_group_IT_number 19
_symmetry_cell_setting orthorhombic
_symmetry_Int_Tables_number 19
_symmetry_space_group_name_Hall 'P 2ac 2ab'
_symmetry_space_group_name_H-M 'P 21 21 21'
_atom_sites_solution_hydrogens geom
_atom_sites_solution_primary direct
_atom_sites_solution_secondary difmap
_cell_angle_alpha 90.0000
_cell_angle_beta 90.0000
_cell_angle_gamma 90.0000
_cell_formula_units_Z 4
_cell_length_a 10.0011(5)
_cell_length_b 15.0572(7)
_cell_length_c 22.5214(12)
_cell_measurement_reflns_used 15386
_cell_measurement_temperature 183
_cell_measurement_theta_max 27.49
_cell_measurement_theta_min 3.04
_cell_volume 3391.5(3)
_computing_cell_refinement 'RAPID AUTO'
_computing_data_collection 'RAPID AUTO (Rigaku, ????)'
_computing_data_reduction 'RAPID AUTO'
_computing_molecular_graphics 'CrystalStructure 4.0'
_computing_publication_material 'CrystalStructure 4.0 (Rigaku, 2010)'
_computing_structure_refinement 'CRYSTALS (Carruthers, et al., 1999)'
_computing_structure_solution SIR97
_diffrn_ambient_temperature 183
_diffrn_detector_area_resol_mean 10.000
_diffrn_measured_fraction_theta_full 0.974
_diffrn_measured_fraction_theta_max 0.974
_diffrn_measurement_device_type 'Rigaku R-AXIS RAPID'
_diffrn_measurement_method \w
_diffrn_radiation_type 'Mo K\a'
_diffrn_radiation_wavelength 0.71075
_diffrn_reflns_av_R_equivalents 0.0705
_diffrn_reflns_limit_h_max 12
_diffrn_reflns_limit_h_min -12
_diffrn_reflns_limit_k_max 19
_diffrn_reflns_limit_k_min -19
_diffrn_reflns_limit_l_max 29
_diffrn_reflns_limit_l_min -29
_diffrn_reflns_number 26162
_diffrn_reflns_theta_full 27.48
_diffrn_reflns_theta_max 27.48
_diffrn_standards_number 0
_exptl_absorpt_coefficient_mu 0.567
_exptl_absorpt_correction_T_max 0.918
_exptl_absorpt_correction_T_min 0.882
_exptl_absorpt_correction_type numerical
_exptl_absorpt_process_details 'NUMABS (Rigaku, 1999)'
_exptl_crystal_colour orange
_exptl_crystal_density_diffrn 1.290
_exptl_crystal_description block
_exptl_crystal_F_000 1376.00
_exptl_crystal_size_max 0.200
_exptl_crystal_size_mid 0.170
_exptl_crystal_size_min 0.150
_refine_diff_density_max 0.712
_refine_diff_density_min -0.715
_refine_ls_abs_structure_details 'Flack, H. D. (1983), Acta Cryst. A39, 876-881.  3147 Friedel Pairs'
_refine_ls_abs_structure_Flack 0.041(13)
_refine_ls_extinction_coef 125(31)
_refine_ls_extinction_method 'Larson (1970) Crystallographic Computing eq. 22'
_refine_ls_goodness_of_fit_ref 1.000
_refine_ls_hydrogen_treatment constr
_refine_ls_number_parameters 444
_refine_ls_number_reflns 7384
_refine_ls_R_factor_gt 0.0463
_refine_ls_shift/su_max 0.000
_refine_ls_structure_factor_coef Fsqd
_refine_ls_weighting_details 'w = 1/[1.5000\s(Fo^2^)]/(4Fo^2^)'
_refine_ls_weighting_scheme calc
_refine_ls_wR_factor_ref 0.0748
_reflns_number_gt 5540
_reflns_number_total 7384
_reflns_threshold_expression F^2^>2.0\s(F^2^)
_cod_data_source_file jo3012013_si_003.cif
_cod_data_source_block C42H36FeP2
_cod_database_code 4027358

loop_
_symmetry_equiv_pos_site_id
_symmetry_equiv_pos_as_xyz
1 +X,+Y,+Z
2 1/2+X,1/2-Y,-Z
3 -X,1/2+Y,1/2-Z
4 1/2-X,-Y,1/2+Z

loop_
_atom_site_label
_atom_site_type_symbol
_atom_site_fract_x
_atom_site_fract_y
_atom_site_fract_z
_atom_site_U_iso_or_equiv
_atom_site_adp_type
_atom_site_occupancy
_atom_site_symmetry_multiplicity
_atom_site_calc_flag
_atom_site_refinement_flags
Fe(1) Fe 0.47970(4) 0.06991(2) 0.26089(2) 0.03464(12) Uani 1.0 4 d .
P(1) P 0.23325(8) 0.19296(4) 0.19859(4) 0.0396(3) Uani 1.0 4 d .
P(2) P 0.26027(7) 0.26704(4) 0.37675(3) 0.0294(2) Uani 1.0 4 d .
C(1) C 0.3018(3) 0.08402(16) 0.21704(12) 0.0312(8) Uani 1.0 4 d .
C(2) C 0.3900(3) 0.02719(17) 0.18544(13) 0.0389(9) Uani 1.0 4 d .
C(3) C 0.4221(3) -0.04540(17) 0.22150(13) 0.0358(9) Uani 1.0 4 d .
C(4) C 0.3564(3) -0.03531(15) 0.27722(13) 0.0318(8) Uani 1.0 4 d .
C(5) C 0.2813(3) 0.04561(14) 0.27497(12) 0.0279(8) Uani 1.0 4 d .
C(6) C 0.1839(3) 0.08157(15) 0.32059(12) 0.0280(8) Uani 1.0 4 d .
C(7) C 0.0476(3) 0.03506(17) 0.31411(14) 0.0417(9) Uani 1.0 4 d .
C(8) C 0.2347(3) 0.08035(15) 0.38420(11) 0.0258(7) Uani 1.0 4 d .
C(9) C 0.2667(3) 0.15879(15) 0.41531(12) 0.0269(8) Uani 1.0 4 d .
C(10) C 0.3139(3) 0.15301(17) 0.47276(13) 0.0330(9) Uani 1.0 4 d .
C(11) C 0.3312(3) 0.07220(19) 0.50118(13) 0.0401(9) Uani 1.0 4 d .
C(12) C 0.2961(3) -0.00514(18) 0.47176(14) 0.0409(10) Uani 1.0 4 d .
C(13) C 0.2476(3) -0.00042(16) 0.41422(13) 0.0343(8) Uani 1.0 4 d .
C(14) C 0.0770(3) 0.16576(17) 0.16134(13) 0.0372(9) Uani 1.0 4 d .
C(15) C 0.0400(3) 0.08168(17) 0.14074(13) 0.0445(10) Uani 1.0 4 d .
C(16) C -0.0805(3) 0.0678(3) 0.11271(14) 0.0500(10) Uani 1.0 4 d .
C(17) C -0.1677(4) 0.1372(3) 0.10419(15) 0.0562(12) Uani 1.0 4 d .
C(18) C -0.1354(4) 0.2200(3) 0.12468(17) 0.0598(12) Uani 1.0 4 d .
C(19) C -0.0142(4) 0.23406(18) 0.15271(14) 0.0479(10) Uani 1.0 4 d .
C(20) C 0.3337(3) 0.22501(18) 0.13387(14) 0.0435(10) Uani 1.0 4 d .
C(21) C 0.3376(4) 0.1782(2) 0.08097(14) 0.0556(11) Uani 1.0 4 d .
C(22) C 0.4109(4) 0.2086(3) 0.03320(16) 0.0679(13) Uani 1.0 4 d .
C(23) C 0.4818(4) 0.2859(3) 0.03718(17) 0.0814(15) Uani 1.0 4 d .
C(24) C 0.4767(4) 0.3352(3) 0.08912(18) 0.0759(14) Uani 1.0 4 d .
C(25) C 0.4058(4) 0.30338(19) 0.13761(15) 0.0579(12) Uani 1.0 4 d .
C(26) C 0.0804(3) 0.28173(15) 0.36508(12) 0.0280(8) Uani 1.0 4 d .
C(27) C -0.0181(3) 0.23549(15) 0.39608(12) 0.0311(8) Uani 1.0 4 d .
C(28) C -0.1510(3) 0.24871(17) 0.38341(13) 0.0370(9) Uani 1.0 4 d .
C(29) C -0.1892(3) 0.30837(16) 0.34041(14) 0.0403(9) Uani 1.0 4 d .
C(30) C -0.0924(3) 0.35481(18) 0.30985(15) 0.0436(10) Uani 1.0 4 d .
C(31) C 0.0412(3) 0.34070(15) 0.32116(13) 0.0357(9) Uani 1.0 4 d .
C(32) C 0.2931(3) 0.34671(16) 0.43638(13) 0.0329(8) Uani 1.0 4 d .
C(33) C 0.4199(3) 0.38364(18) 0.43973(15) 0.0474(10) Uani 1.0 4 d .
C(34) C 0.4503(4) 0.4487(2) 0.48134(17) 0.0644(13) Uani 1.0 4 d .
C(35) C 0.3529(4) 0.4782(2) 0.52000(17) 0.0626(13) Uani 1.0 4 d .
C(36) C 0.2271(4) 0.44235(18) 0.51740(14) 0.0541(11) Uani 1.0 4 d .
C(37) C 0.1969(3) 0.37666(16) 0.47668(14) 0.0384(9) Uani 1.0 4 d .
C(38) C 0.5458(3) 0.1913(2) 0.28608(18) 0.0579(12) Uani 1.0 4 d .
C(39) C 0.6204(3) 0.1620(3) 0.23795(18) 0.0611(12) Uani 1.0 4 d .
C(40) C 0.6834(3) 0.0819(3) 0.25304(16) 0.0553(11) Uani 1.0 4 d .
C(41) C 0.6472(3) 0.0620(3) 0.31251(15) 0.0525(11) Uani 1.0 4 d .
C(42) C 0.5629(3) 0.1309(3) 0.33244(17) 0.0558(12) Uani 1.0 4 d .
H(1) H 0.4217 0.0367 0.1472 0.0467 Uiso 1.0 4 calc R
H(2) H 0.4774 -0.0926 0.2112 0.0428 Uiso 1.0 4 calc R
H(3) H 0.3607 -0.0742 0.3092 0.0378 Uiso 1.0 4 calc R
H(4) H 0.1689 0.1441 0.3104 0.0335 Uiso 1.0 4 calc R
H(5) H 0.0037 0.0341 0.3520 0.0508 Uiso 1.0 4 calc R
H(6) H -0.0073 0.0659 0.2859 0.0509 Uiso 1.0 4 calc R
H(7) H 0.0622 -0.0247 0.3008 0.0509 Uiso 1.0 4 calc R
H(8) H 0.3345 0.2050 0.4931 0.0396 Uiso 1.0 4 calc R
H(9) H 0.3652 0.0697 0.5396 0.0481 Uiso 1.0 4 calc R
H(10) H 0.3062 -0.0598 0.4904 0.0490 Uiso 1.0 4 calc R
H(11) H 0.2229 -0.0525 0.3950 0.0408 Uiso 1.0 4 calc R
H(12) H 0.0984 0.0345 0.1467 0.0533 Uiso 1.0 4 calc R
H(13) H -0.1028 0.0110 0.0999 0.0598 Uiso 1.0 4 calc R
H(14) H -0.2483 0.1278 0.0846 0.0675 Uiso 1.0 4 calc R
H(15) H -0.1944 0.2671 0.1195 0.0719 Uiso 1.0 4 calc R
H(16) H 0.0075 0.2907 0.1661 0.0573 Uiso 1.0 4 calc R
H(17) H 0.2869 0.1267 0.0774 0.0667 Uiso 1.0 4 calc R
H(18) H 0.4178 0.1745 -0.0011 0.0815 Uiso 1.0 4 calc R
H(19) H 0.5295 0.3072 0.0047 0.0977 Uiso 1.0 4 calc R
H(20) H 0.5228 0.3887 0.0915 0.0912 Uiso 1.0 4 calc R
H(21) H 0.4049 0.3357 0.1728 0.0698 Uiso 1.0 4 calc R
H(22) H 0.0073 0.1958 0.4256 0.0373 Uiso 1.0 4 calc R
H(23) H -0.2162 0.2170 0.4039 0.0445 Uiso 1.0 4 calc R
H(24) H -0.2792 0.3171 0.3318 0.0481 Uiso 1.0 4 calc R
H(25) H -0.1181 0.3967 0.2817 0.0526 Uiso 1.0 4 calc R
H(26) H 0.1060 0.3697 0.2987 0.0426 Uiso 1.0 4 calc R
H(27) H 0.4860 0.3635 0.4139 0.0568 Uiso 1.0 4 calc R
H(28) H 0.5354 0.4736 0.4826 0.0771 Uiso 1.0 4 calc R
H(29) H 0.3745 0.5214 0.5479 0.0750 Uiso 1.0 4 calc R
H(30) H 0.1620 0.4627 0.5436 0.0648 Uiso 1.0 4 calc R
H(31) H 0.1118 0.3519 0.4755 0.0458 Uiso 1.0 4 calc R
H(32) H 0.4928 0.2420 0.2871 0.0696 Uiso 1.0 4 calc R
H(33) H 0.6275 0.1911 0.2017 0.0733 Uiso 1.0 4 calc R
H(34) H 0.7391 0.0486 0.2286 0.0662 Uiso 1.0 4 calc R
H(35) H 0.6741 0.0125 0.3342 0.0631 Uiso 1.0 4 calc R
H(36) H 0.5250 0.1356 0.3700 0.0671 Uiso 1.0 4 calc R

loop_
_atom_site_aniso_label
_atom_site_aniso_U_11
_atom_site_aniso_U_22
_atom_site_aniso_U_33
_atom_site_aniso_U_12
_atom_site_aniso_U_13
_atom_site_aniso_U_23
Fe(1) 0.0309(2) 0.0402(3) 0.0328(3) -0.00675(18) 0.00371(18) -0.00792(19)
P(1) 0.0589(6) 0.0295(4) 0.0303(5) -0.0068(4) -0.0070(5) 0.0003(4)
P(2) 0.0302(4) 0.0296(4) 0.0284(5) -0.0002(4) -0.0007(4) 0.0010(3)
C(1) 0.0394(16) 0.0296(14) 0.0245(17) -0.0045(13) -0.0020(12) -0.0049(12)
C(2) 0.0492(19) 0.0432(17) 0.0242(19) -0.0082(14) 0.0002(15) -0.0064(14)
C(3) 0.0373(16) 0.0357(16) 0.034(2) -0.0005(13) 0.0000(14) -0.0090(14)
C(4) 0.0332(15) 0.0286(14) 0.0336(19) -0.0010(12) 0.0010(13) -0.0011(12)
C(5) 0.0324(15) 0.0264(13) 0.0249(17) -0.0025(12) -0.0024(12) -0.0061(11)
C(6) 0.0297(14) 0.0255(13) 0.0287(17) 0.0003(12) -0.0034(12) -0.0015(12)
C(7) 0.0306(16) 0.0509(17) 0.044(3) -0.0047(14) 0.0025(14) -0.0035(15)
C(8) 0.0252(13) 0.0291(13) 0.0233(16) 0.0024(12) 0.0021(12) 0.0018(12)
C(9) 0.0203(14) 0.0316(13) 0.0288(18) 0.0041(12) -0.0002(13) 0.0002(12)
C(10) 0.0348(16) 0.0366(15) 0.0277(19) 0.0064(13) -0.0024(14) 0.0008(13)
C(11) 0.0471(18) 0.0444(16) 0.0286(19) 0.0108(16) -0.0045(13) 0.0065(16)
C(12) 0.049(2) 0.0413(17) 0.033(2) 0.0131(15) 0.0123(15) 0.0125(15)
C(13) 0.0404(16) 0.0271(13) 0.035(2) 0.0049(13) 0.0073(16) -0.0003(13)
C(14) 0.0491(18) 0.0337(15) 0.0289(19) 0.0005(14) 0.0060(15) 0.0040(14)
C(15) 0.055(2) 0.0347(16) 0.044(2) -0.0028(16) -0.0088(16) -0.0004(14)
C(16) 0.0523(19) 0.0549(19) 0.043(3) -0.0082(18) -0.0057(17) -0.0062(18)
C(17) 0.045(2) 0.075(3) 0.049(3) -0.0044(19) -0.0044(18) 0.006(2)
C(18) 0.060(3) 0.054(2) 0.066(3) 0.0130(18) 0.004(2) 0.0173(19)
C(19) 0.052(2) 0.0382(16) 0.054(3) 0.0062(17) 0.0015(18) 0.0025(15)
C(20) 0.0543(19) 0.0403(16) 0.036(2) -0.0143(15) -0.0110(16) 0.0064(15)
C(21) 0.071(3) 0.064(2) 0.032(3) -0.0320(18) -0.0069(18) 0.0044(18)
C(22) 0.084(3) 0.088(3) 0.033(3) -0.034(3) -0.002(2) 0.005(2)
C(23) 0.087(3) 0.102(3) 0.055(3) -0.053(3) -0.010(3) 0.028(3)
C(24) 0.089(3) 0.079(3) 0.059(3) -0.049(3) -0.018(3) 0.022(3)
C(25) 0.079(3) 0.053(2) 0.042(3) -0.0268(18) -0.016(2) 0.0087(17)
C(26) 0.0363(15) 0.0252(13) 0.0224(17) -0.0008(12) -0.0053(13) -0.0058(12)
C(27) 0.0327(15) 0.0292(13) 0.0315(17) 0.0025(13) -0.0049(14) 0.0037(12)
C(28) 0.0349(17) 0.0346(16) 0.042(2) -0.0063(13) 0.0007(15) -0.0016(14)
C(29) 0.0325(17) 0.0371(16) 0.051(3) 0.0008(14) -0.0180(16) -0.0018(15)
C(30) 0.0441(19) 0.0352(16) 0.051(3) 0.0023(14) -0.0174(17) 0.0115(16)
C(31) 0.0401(18) 0.0301(14) 0.037(2) -0.0049(13) -0.0009(15) 0.0082(13)
C(32) 0.0382(17) 0.0276(14) 0.0329(19) 0.0011(13) -0.0072(14) 0.0082(13)
C(33) 0.0380(17) 0.0529(19) 0.051(3) -0.0149(15) -0.0089(17) 0.0014(17)
C(34) 0.065(3) 0.055(3) 0.073(3) -0.0260(19) -0.029(3) 0.003(2)
C(35) 0.097(3) 0.041(2) 0.050(3) -0.013(2) -0.028(3) -0.0078(18)
C(36) 0.082(3) 0.0433(18) 0.036(2) 0.0104(19) -0.0090(19) -0.0076(16)
C(37) 0.0453(19) 0.0341(15) 0.036(2) 0.0008(13) -0.0085(15) -0.0017(14)
C(38) 0.043(2) 0.052(2) 0.079(3) -0.0173(17) -0.004(2) -0.018(2)
C(39) 0.044(2) 0.070(3) 0.070(3) -0.0223(17) 0.014(2) -0.003(3)
C(40) 0.0279(16) 0.079(3) 0.059(3) -0.0042(17) 0.0066(16) -0.022(2)
C(41) 0.0363(18) 0.067(3) 0.055(3) -0.0084(17) -0.0068(17) -0.006(2)
C(42) 0.0330(19) 0.083(3) 0.052(3) -0.0220(18) 0.0109(17) -0.034(2)

loop_
_atom_type_symbol
_atom_type_description
_atom_type_scat_dispersion_real
_atom_type_scat_dispersion_imag
_atom_type_scat_source
C C 0.0033 0.0016
;
International Tables for Crystallography
(1992, Vol. C, Tables 4.2.6.8 and 6.1.1.4)
;
H H 0.0000 0.0000
;
International Tables for Crystallography
(1992, Vol. C, Table 6.1.1.4)
;
P P 0.1023 0.0942
;
International Tables for Crystallography
(1992, Vol. C, Tables 4.2.6.8 and 6.1.1.4)
;
Fe Fe 0.3463 0.8444
;
International Tables for Crystallography
(1992, Vol. C, Tables 4.2.6.8 and 6.1.1.4)
;

loop_
_geom_angle_atom_site_label_1
_geom_angle_atom_site_label_2
_geom_angle_atom_site_label_3
_geom_angle
_geom_angle_publ_flag
C(1) Fe(1) C(2) 40.81(11) yes
C(1) Fe(1) C(3) 68.39(11) yes
C(1) Fe(1) C(4) 69.03(10) yes
C(1) Fe(1) C(5) 41.30(11) yes
C(1) Fe(1) C(38) 108.99(12) yes
C(1) Fe(1) C(39) 113.99(13) yes
C(1) Fe(1) C(40) 144.32(13) yes
C(1) Fe(1) C(41) 173.73(12) yes
C(1) Fe(1) C(42) 133.76(12) yes
C(2) Fe(1) C(3) 40.32(11) yes
C(2) Fe(1) C(4) 68.72(12) yes
C(2) Fe(1) C(5) 69.09(11) yes
C(2) Fe(1) C(38) 131.76(14) yes
C(2) Fe(1) C(39) 107.97(14) yes
C(2) Fe(1) C(40) 113.28(13) yes
C(2) Fe(1) C(41) 145.27(12) yes
C(2) Fe(1) C(42) 171.64(13) yes
C(3) Fe(1) C(4) 40.94(12) yes
C(3) Fe(1) C(5) 68.87(10) yes
C(3) Fe(1) C(38) 170.29(14) yes
C(3) Fe(1) C(39) 131.66(14) yes
C(3) Fe(1) C(40) 108.58(12) yes
C(3) Fe(1) C(41) 115.52(12) yes
C(3) Fe(1) C(42) 147.95(13) yes
C(4) Fe(1) C(5) 41.06(9) yes
C(4) Fe(1) C(38) 147.94(14) yes
C(4) Fe(1) C(39) 171.51(13) yes
C(4) Fe(1) C(40) 133.11(12) yes
C(4) Fe(1) C(41) 110.35(12) yes
C(4) Fe(1) C(42) 117.06(13) yes
C(5) Fe(1) C(38) 115.82(11) yes
C(5) Fe(1) C(39) 146.14(11) yes
C(5) Fe(1) C(40) 173.33(12) yes
C(5) Fe(1) C(41) 134.27(12) yes
C(5) Fe(1) C(42) 110.82(12) yes
C(38) Fe(1) C(39) 39.90(15) yes
C(38) Fe(1) C(40) 67.71(13) yes
C(38) Fe(1) C(41) 68.00(14) yes
C(38) Fe(1) C(42) 40.23(15) yes
C(39) Fe(1) C(40) 40.06(13) yes
C(39) Fe(1) C(41) 67.57(14) yes
C(39) Fe(1) C(42) 67.16(15) yes
C(40) Fe(1) C(41) 40.55(14) yes
C(40) Fe(1) C(42) 67.82(13) yes
C(41) Fe(1) C(42) 40.50(13) yes
C(1) P(1) C(14) 103.01(12) yes
C(1) P(1) C(20) 102.22(13) yes
C(14) P(1) C(20) 99.38(14) yes
C(9) P(2) C(26) 102.03(11) yes
C(9) P(2) C(32) 103.12(12) yes
C(26) P(2) C(32) 101.67(12) yes
Fe(1) C(1) P(1) 121.98(13) yes
Fe(1) C(1) C(2) 68.85(15) yes
Fe(1) C(1) C(5) 69.22(15) yes
P(1) C(1) C(2) 131.3(2) yes
P(1) C(1) C(5) 120.86(19) yes
C(2) C(1) C(5) 107.5(3) yes
Fe(1) C(2) C(1) 70.34(16) yes
Fe(1) C(2) C(3) 70.09(17) yes
C(1) C(2) C(3) 108.8(3) yes
Fe(1) C(3) C(2) 69.59(16) yes
Fe(1) C(3) C(4) 69.84(15) yes
C(2) C(3) C(4) 108.8(3) yes
Fe(1) C(4) C(3) 69.23(15) yes
Fe(1) C(4) C(5) 69.52(14) yes
C(3) C(4) C(5) 107.5(3) yes
Fe(1) C(5) C(1) 69.49(14) yes
Fe(1) C(5) C(4) 69.42(14) yes
Fe(1) C(5) C(6) 131.72(17) yes
C(1) C(5) C(4) 107.4(3) yes
C(1) C(5) C(6) 124.2(2) yes
C(4) C(5) C(6) 128.1(3) yes
C(5) C(6) C(7) 110.0(2) yes
C(5) C(6) C(8) 114.8(2) yes
C(7) C(6) C(8) 112.3(3) yes
C(6) C(8) C(9) 122.3(2) yes
C(6) C(8) C(13) 119.8(3) yes
C(9) C(8) C(13) 117.9(3) yes
P(2) C(9) C(8) 119.8(2) yes
P(2) C(9) C(10) 120.55(19) yes
C(8) C(9) C(10) 119.4(3) yes
C(9) C(10) C(11) 122.1(3) yes
C(10) C(11) C(12) 119.1(3) yes
C(11) C(12) C(13) 119.5(3) yes
C(8) C(13) C(12) 122.0(3) yes
P(1) C(14) C(15) 125.7(3) yes
P(1) C(14) C(19) 117.5(2) yes
C(15) C(14) C(19) 116.8(3) yes
C(14) C(15) C(16) 121.4(3) yes
C(15) C(16) C(17) 120.3(3) yes
C(16) C(17) C(18) 119.7(3) yes
C(17) C(18) C(19) 120.0(3) yes
C(14) C(19) C(18) 121.8(3) yes
P(1) C(20) C(21) 124.4(3) yes
P(1) C(20) C(25) 117.4(3) yes
C(21) C(20) C(25) 118.1(3) yes
C(20) C(21) C(22) 121.2(3) yes
C(21) C(22) C(23) 120.4(4) yes
C(22) C(23) C(24) 119.5(4) yes
C(23) C(24) C(25) 119.9(4) yes
C(20) C(25) C(24) 120.8(3) yes
P(2) C(26) C(27) 124.2(2) yes
P(2) C(26) C(31) 117.2(2) yes
C(27) C(26) C(31) 118.5(3) yes
C(26) C(27) C(28) 120.5(3) yes
C(27) C(28) C(29) 120.6(3) yes
C(28) C(29) C(30) 119.2(3) yes
C(29) C(30) C(31) 120.7(3) yes
C(26) C(31) C(30) 120.4(3) yes
P(2) C(32) C(33) 117.8(3) yes
P(2) C(32) C(37) 124.4(2) yes
C(33) C(32) C(37) 117.7(3) yes
C(32) C(33) C(34) 121.3(3) yes
C(33) C(34) C(35) 119.9(4) yes
C(34) C(35) C(36) 119.6(4) yes
C(35) C(36) C(37) 120.7(3) yes
C(32) C(37) C(36) 120.8(3) yes
Fe(1) C(38) C(39) 70.7(2) yes
Fe(1) C(38) C(42) 70.16(19) yes
C(39) C(38) C(42) 108.1(3) yes
Fe(1) C(39) C(38) 69.41(19) yes
Fe(1) C(39) C(40) 70.39(19) yes
C(38) C(39) C(40) 109.0(4) yes
Fe(1) C(40) C(39) 69.55(17) yes
Fe(1) C(40) C(41) 69.35(17) yes
C(39) C(40) C(41) 107.2(3) yes
Fe(1) C(41) C(40) 70.10(18) yes
Fe(1) C(41) C(42) 69.36(19) yes
C(40) C(41) C(42) 107.3(3) yes
Fe(1) C(42) C(38) 69.6(2) yes
Fe(1) C(42) C(41) 70.1(2) yes
C(38) C(42) C(41) 108.3(4) yes
Fe(1) C(2) H(1) 125.241 no
C(1) C(2) H(1) 125.712 no
C(3) C(2) H(1) 125.470 no
Fe(1) C(3) H(2) 126.383 no
C(2) C(3) H(2) 126.020 no
C(4) C(3) H(2) 125.198 no
Fe(1) C(4) H(3) 126.938 no
C(3) C(4) H(3) 126.443 no
C(5) C(4) H(3) 126.009 no
C(5) C(6) H(4) 106.461 no
C(7) C(6) H(4) 106.167 no
C(8) C(6) H(4) 106.454 no
C(6) C(7) H(5) 109.147 no
C(6) C(7) H(6) 110.498 no
C(6) C(7) H(7) 108.772 no
H(5) C(7) H(6) 109.473 no
H(5) C(7) H(7) 109.489 no
H(6) C(7) H(7) 109.444 no
C(9) C(10) H(8) 119.020 no
C(11) C(10) H(8) 118.896 no
C(10) C(11) H(9) 120.693 no
C(12) C(11) H(9) 120.250 no
C(11) C(12) H(10) 120.033 no
C(13) C(12) H(10) 120.420 no
C(8) C(13) H(11) 118.969 no
C(12) C(13) H(11) 119.052 no
C(14) C(15) H(12) 118.586 no
C(16) C(15) H(12) 120.011 no
C(15) C(16) H(13) 119.427 no
C(17) C(16) H(13) 120.277 no
C(16) C(17) H(14) 120.066 no
C(18) C(17) H(14) 120.215 no
C(17) C(18) H(15) 120.178 no
C(19) C(18) H(15) 119.782 no
C(14) C(19) H(16) 118.709 no
C(18) C(19) H(16) 119.539 no
C(20) C(21) H(17) 118.933 no
C(22) C(21) H(17) 119.821 no
C(21) C(22) H(18) 120.328 no
C(23) C(22) H(18) 119.085 no
C(22) C(23) H(19) 120.644 no
C(24) C(23) H(19) 119.764 no
C(23) C(24) H(20) 119.533 no
C(25) C(24) H(20) 120.535 no
C(20) C(25) H(21) 119.490 no
C(24) C(25) H(21) 119.697 no
C(26) C(27) H(22) 119.077 no
C(28) C(27) H(22) 120.422 no
C(27) C(28) H(23) 120.043 no
C(29) C(28) H(23) 119.321 no
C(28) C(29) H(24) 120.518 no
C(30) C(29) H(24) 120.258 no
C(29) C(30) H(25) 119.385 no
C(31) C(30) H(25) 119.881 no
C(26) C(31) H(26) 119.449 no
C(30) C(31) H(26) 120.181 no
C(32) C(33) H(27) 119.021 no
C(34) C(33) H(27) 119.662 no
C(33) C(34) H(28) 120.314 no
C(35) C(34) H(28) 119.792 no
C(34) C(35) H(29) 119.223 no
C(36) C(35) H(29) 121.135 no
C(35) C(36) H(30) 119.090 no
C(37) C(36) H(30) 120.232 no
C(32) C(37) H(31) 118.794 no
C(36) C(37) H(31) 120.402 no
Fe(1) C(38) H(32) 124.136 no
C(39) C(38) H(32) 125.933 no
C(42) C(38) H(32) 125.931 no
Fe(1) C(39) H(33) 126.500 no
C(38) C(39) H(33) 125.266 no
C(40) C(39) H(33) 125.717 no
Fe(1) C(40) H(34) 126.741 no
C(39) C(40) H(34) 126.132 no
C(41) C(40) H(34) 126.660 no
Fe(1) C(41) H(35) 125.626 no
C(40) C(41) H(35) 126.219 no
C(42) C(41) H(35) 126.480 no
Fe(1) C(42) H(36) 126.129 no
C(38) C(42) H(36) 125.553 no
C(41) C(42) H(36) 126.110 no

loop_
_geom_bond_atom_site_label_1
_geom_bond_atom_site_label_2
_geom_bond_distance
_geom_bond_publ_flag
Fe(1) C(1) 2.046(3) yes
Fe(1) C(2) 2.026(3) yes
Fe(1) C(3) 2.033(3) yes
Fe(1) C(4) 2.041(3) yes
Fe(1) C(5) 2.042(3) yes
Fe(1) C(38) 2.025(4) yes
Fe(1) C(39) 2.042(4) yes
Fe(1) C(40) 2.053(3) yes
Fe(1) C(41) 2.043(3) yes
Fe(1) C(42) 2.033(4) yes
P(1) C(1) 1.826(3) yes
P(1) C(14) 1.820(3) yes
P(1) C(20) 1.835(4) yes
P(2) C(9) 1.848(3) yes
P(2) C(26) 1.831(3) yes
P(2) C(32) 1.830(3) yes
C(1) C(2) 1.420(4) yes
C(1) C(5) 1.442(4) yes
C(2) C(3) 1.399(4) yes
C(3) C(4) 1.425(4) yes
C(4) C(5) 1.432(4) yes
C(5) C(6) 1.516(4) yes
C(6) C(7) 1.539(4) yes
C(6) C(8) 1.520(4) yes
C(8) C(9) 1.410(4) yes
C(8) C(13) 1.397(4) yes
C(9) C(10) 1.380(4) yes
C(10) C(11) 1.386(4) yes
C(11) C(12) 1.385(4) yes
C(12) C(13) 1.386(5) yes
C(14) C(15) 1.398(4) yes
C(14) C(19) 1.388(4) yes
C(15) C(16) 1.377(5) yes
C(16) C(17) 1.374(5) yes
C(17) C(18) 1.368(5) yes
C(18) C(19) 1.383(5) yes
C(20) C(21) 1.384(5) yes
C(20) C(25) 1.386(4) yes
C(21) C(22) 1.380(5) yes
C(22) C(23) 1.366(5) yes
C(23) C(24) 1.386(6) yes
C(24) C(25) 1.387(6) yes
C(26) C(27) 1.394(4) yes
C(26) C(31) 1.386(4) yes
C(27) C(28) 1.374(4) yes
C(28) C(29) 1.375(4) yes
C(29) C(30) 1.378(4) yes
C(30) C(31) 1.377(4) yes
C(32) C(33) 1.387(4) yes
C(32) C(37) 1.397(4) yes
C(33) C(34) 1.389(5) yes
C(34) C(35) 1.380(6) yes
C(35) C(36) 1.371(6) yes
C(36) C(37) 1.382(4) yes
C(38) C(39) 1.388(6) yes
C(38) C(42) 1.396(6) yes
C(39) C(40) 1.403(5) yes
C(40) C(41) 1.419(5) yes
C(41) C(42) 1.410(5) yes
C(2) H(1) 0.930 no
C(3) H(2) 0.930 no
C(4) H(3) 0.930 no
C(6) H(4) 0.980 no
C(7) H(5) 0.960 no
C(7) H(6) 0.960 no
C(7) H(7) 0.960 no
C(10) H(8) 0.930 no
C(11) H(9) 0.930 no
C(12) H(10) 0.930 no
C(13) H(11) 0.930 no
C(15) H(12) 0.930 no
C(16) H(13) 0.930 no
C(17) H(14) 0.930 no
C(18) H(15) 0.930 no
C(19) H(16) 0.930 no
C(21) H(17) 0.930 no
C(22) H(18) 0.930 no
C(23) H(19) 0.930 no
C(24) H(20) 0.930 no
C(25) H(21) 0.930 no
C(27) H(22) 0.930 no
C(28) H(23) 0.930 no
C(29) H(24) 0.930 no
C(30) H(25) 0.930 no
C(31) H(26) 0.930 no
C(33) H(27) 0.930 no
C(34) H(28) 0.930 no
C(35) H(29) 0.930 no
C(36) H(30) 0.930 no
C(37) H(31) 0.930 no
C(38) H(32) 0.930 no
C(39) H(33) 0.930 no
C(40) H(34) 0.930 no
C(41) H(35) 0.930 no
C(42) H(36) 0.930 no

loop_
_geom_contact_atom_site_label_1
_geom_contact_atom_site_label_2
_geom_contact_distance
_geom_contact_publ_flag
_geom_contact_site_symmetry_2
P(1) C(6) 3.257(3) no .
P(2) C(6) 3.159(3) no .
C(1) C(7) 3.433(4) no .
C(1) C(15) 3.132(4) no .
C(1) C(21) 3.396(5) no .
C(2) C(20) 3.246(4) no .
C(2) C(21) 3.314(5) no .
C(4) C(7) 3.369(4) no .
C(4) C(8) 3.213(4) no .
C(4) C(13) 3.314(4) no .
C(5) C(9) 3.594(4) no .
C(5) C(13) 3.229(4) no .
C(6) C(26) 3.341(4) no .
C(6) C(27) 3.514(4) no .
C(7) C(13) 3.061(4) no .
C(7) C(27) 3.598(4) no .
C(8) C(11) 2.809(4) no .
C(8) C(26) 3.429(4) no .
C(8) C(27) 3.452(4) no .
C(8) C(42) 3.565(4) no .
C(9) C(12) 2.792(4) no .
C(9) C(27) 3.105(4) no .
C(9) C(42) 3.526(4) no .
C(10) C(13) 2.741(4) no .
C(10) C(32) 3.037(4) no .
C(10) C(37) 3.566(4) no .
C(14) C(17) 2.798(5) no .
C(14) C(21) 3.179(5) no .
C(15) C(18) 2.747(5) no .
C(15) C(21) 3.576(5) no .
C(16) C(19) 2.742(5) no .
C(19) C(20) 3.507(5) no .
C(20) C(23) 2.789(5) no .
C(21) C(24) 2.748(5) no .
C(22) C(25) 2.751(5) no .
C(26) C(29) 2.782(4) no .
C(26) C(37) 3.117(4) no .
C(27) C(30) 2.748(4) no .
C(27) C(37) 3.527(4) no .
C(28) C(31) 2.753(4) no .
C(32) C(35) 2.797(5) no .
C(33) C(36) 2.750(5) no .
C(34) C(37) 2.759(5) no .
C(3) C(29) 3.495(4) no 3_545
C(10) C(28) 3.578(4) no 2_556
C(12) C(24) 3.582(5) no 3_645
C(24) C(12) 3.582(5) no 3_655
C(28) C(10) 3.578(4) no 2_456
C(28) C(42) 3.557(4) no 1_455
C(29) C(3) 3.495(4) no 3_555
C(29) C(38) 3.409(5) no 1_455
C(38) C(29) 3.409(5) no 1_655
C(42) C(28) 3.557(4) no 1_655
Fe(1) H(4) 3.4864 no .
P(1) H(1) 3.2294 no .
P(1) H(4) 2.7019 no .
P(1) H(12) 2.9800 no .
P(1) H(16) 2.7925 no .
P(1) H(17) 2.9558 no .
P(1) H(21) 2.8115 no .
P(1) H(32) 3.3546 no .
P(2) H(4) 2.5489 no .
P(2) H(8) 2.8800 no .
P(2) H(22) 2.9602 no .
P(2) H(26) 2.8033 no .
P(2) H(27) 2.8122 no .
P(2) H(31) 2.9631 no .
P(2) H(32) 3.1026 no .
P(2) H(36) 3.3091 no .
C(1) H(2) 3.1896 no .
C(1) H(3) 3.2149 no .
C(1) H(4) 2.6471 no .
C(1) H(6) 3.4697 no .
C(1) H(7) 3.4606 no .
C(1) H(12) 2.6841 no .
C(1) H(17) 3.2143 no .
C(1) H(32) 3.4346 no .
C(2) H(3) 3.1921 no .
C(2) H(12) 3.0454 no .
C(2) H(17) 3.0386 no .
C(2) H(33) 3.4448 no .
C(3) H(34) 3.4756 no .
C(4) H(1) 3.1912 no .
C(4) H(4) 3.3720 no .
C(4) H(7) 2.9937 no .
C(4) H(11) 2.9802 no .
C(4) H(35) 3.5016 no .
C(5) H(1) 3.2056 no .
C(5) H(2) 3.2002 no .
C(5) H(5) 3.2783 no .
C(5) H(6) 2.9133 no .
C(5) H(7) 2.5018 no .
C(5) H(11) 3.1352 no .
C(5) H(12) 3.4237 no .
C(5) H(36) 3.5157 no .
C(6) H(3) 2.9487 no .
C(6) H(11) 2.6526 no .
C(6) H(22) 3.4167 no .
C(7) H(3) 3.5387 no .
C(7) H(11) 2.8512 no .
C(7) H(22) 3.5111 no .
C(8) H(3) 3.1399 no .
C(8) H(5) 2.5190 no .
C(8) H(6) 3.2873 no .
C(8) H(7) 3.0013 no .
C(8) H(8) 3.2461 no .
C(8) H(10) 3.2697 no .
C(8) H(22) 3.0102 no .
C(8) H(36) 3.0375 no .
C(9) H(4) 2.5667 no .
C(9) H(5) 3.5326 no .
C(9) H(9) 3.2560 no .
C(9) H(11) 3.2447 no .
C(9) H(22) 2.6639 no .
C(9) H(31) 3.5625 no .
C(9) H(36) 2.7988 no .
C(10) H(10) 3.2302 no .
C(10) H(22) 3.3083 no .
C(10) H(36) 3.1429 no .
C(11) H(11) 3.2285 no .
C(12) H(8) 3.2230 no .
C(13) H(3) 2.8472 no .
C(13) H(4) 3.2890 no .
C(13) H(5) 2.8607 no .
C(13) H(7) 3.1782 no .
C(13) H(9) 3.2357 no .
C(13) H(36) 3.5891 no .
C(14) H(4) 3.4963 no .
C(14) H(6) 3.2928 no .
C(14) H(13) 3.2522 no .
C(14) H(15) 3.2532 no .
C(14) H(17) 2.8865 no .
C(15) H(6) 3.3119 no .
C(15) H(14) 3.2245 no .
C(15) H(16) 3.2149 no .
C(15) H(17) 2.9320 no .
C(16) H(15) 3.2131 no .
C(17) H(12) 3.2239 no .
C(17) H(16) 3.2179 no .
C(18) H(13) 3.2126 no .
C(19) H(12) 3.2126 no .
C(19) H(14) 3.2240 no .
C(20) H(1) 2.9838 no .
C(20) H(16) 3.4853 no .
C(20) H(18) 3.2449 no .
C(20) H(20) 3.2502 no .
C(20) H(33) 3.3506 no .
C(21) H(1) 2.7333 no .
C(21) H(12) 3.5494 no .
C(21) H(19) 3.2253 no .
C(21) H(21) 3.2173 no .
C(22) H(20) 3.2135 no .
C(23) H(17) 3.2182 no .
C(23) H(21) 3.2377 no .
C(24) H(18) 3.2137 no .
C(25) H(17) 3.2139 no .
C(25) H(19) 3.2383 no .
C(25) H(32) 3.5973 no .
C(25) H(33) 3.1389 no .
C(26) H(4) 2.5682 no .
C(26) H(23) 3.2424 no .
C(26) H(25) 3.2346 no .
C(26) H(31) 2.7193 no .
C(27) H(4) 3.0190 no .
C(27) H(5) 3.1983 no .
C(27) H(6) 3.5625 no .
C(27) H(24) 3.2285 no .
C(27) H(26) 3.2296 no .
C(27) H(31) 2.8207 no .
C(28) H(25) 3.2124 no .
C(29) H(22) 3.2281 no .
C(29) H(26) 3.2324 no .
C(30) H(16) 3.5224 no .
C(30) H(23) 3.2127 no .
C(31) H(4) 3.2335 no .
C(31) H(16) 3.5878 no .
C(31) H(22) 3.2267 no .
C(31) H(24) 3.2332 no .
C(31) H(31) 3.5500 no .
C(32) H(8) 2.5219 no .
C(32) H(28) 3.2563 no .
C(32) H(30) 3.2553 no .
C(33) H(8) 3.0682 no .
C(33) H(29) 3.2318 no .
C(33) H(31) 3.2206 no .
C(34) H(30) 3.2136 no .
C(35) H(27) 3.2332 no .
C(35) H(31) 3.2309 no .
C(36) H(28) 3.2165 no .
C(37) H(8) 2.9518 no .
C(37) H(22) 3.5121 no .
C(37) H(27) 3.2233 no .
C(37) H(29) 3.2366 no .
C(38) H(34) 3.1672 no .
C(38) H(35) 3.1729 no .
C(39) H(1) 3.4184 no .
C(39) H(35) 3.1703 no .
C(39) H(36) 3.1490 no .
C(40) H(2) 3.4692 no .
C(40) H(32) 3.1680 no .
C(40) H(36) 3.1788 no .
C(41) H(3) 3.5250 no .
C(41) H(32) 3.1724 no .
C(41) H(33) 3.1703 no .
C(42) H(33) 3.1488 no .
C(42) H(34) 3.1797 no .
H(1) H(2) 2.4857 no .
H(1) H(12) 3.2335 no .
H(1) H(17) 2.4749 no .
H(1) H(33) 3.3381 no .
H(2) H(3) 2.5132 no .
H(2) H(34) 3.3945 no .
H(3) H(7) 3.0827 no .
H(3) H(11) 2.3947 no .
H(3) H(35) 3.4421 no .
H(4) H(5) 2.5192 no .
H(4) H(6) 2.1900 no .
H(4) H(7) 2.7644 no .
H(4) H(11) 3.5611 no .
H(4) H(22) 3.1543 no .
H(4) H(26) 3.4654 no .
H(4) H(32) 3.5980 no .
H(5) H(11) 2.7286 no .
H(5) H(22) 2.9460 no .
H(6) H(12) 3.3430 no .
H(7) H(11) 2.6946 no .
H(8) H(9) 2.3100 no .
H(8) H(27) 3.3430 no .
H(8) H(31) 3.1646 no .
H(8) H(36) 3.5224 no .
H(9) H(10) 2.3191 no .
H(10) H(11) 2.3082 no .
H(12) H(13) 2.2986 no .
H(12) H(17) 2.8145 no .
H(13) H(14) 2.3092 no .
H(14) H(15) 2.3035 no .
H(15) H(16) 2.3033 no .
H(16) H(25) 3.3010 no .
H(16) H(26) 3.3622 no .
H(17) H(18) 2.3139 no .
H(18) H(19) 2.2934 no .
H(19) H(20) 2.3065 no .
H(20) H(21) 2.3201 no .
H(21) H(32) 3.0635 no .
H(21) H(33) 3.1806 no .
H(22) H(23) 2.3107 no .
H(22) H(31) 2.8065 no .
H(23) H(24) 2.3027 no .
H(24) H(25) 2.3034 no .
H(25) H(26) 2.3092 no .
H(27) H(28) 2.3189 no .
H(27) H(32) 3.3936 no .
H(27) H(36) 3.5933 no .
H(28) H(29) 2.2965 no .
H(29) H(30) 2.3041 no .
H(30) H(31) 2.3210 no .
H(32) H(33) 2.4707 no .
H(32) H(36) 2.4824 no .
H(33) H(34) 2.4939 no .
H(34) H(35) 2.5242 no .
H(35) H(36) 2.5116 no .
C(1) H(25) 3.3668 no 3_545
C(2) H(24) 3.3746 no 3_545
C(2) H(25) 3.4358 no 3_545
C(2) H(27) 3.5526 no 3_645
C(3) H(21) 3.4444 no 3_645
C(3) H(24) 2.7877 no 3_545
C(3) H(25) 3.1641 no 3_545
C(3) H(27) 3.4685 no 3_645
C(3) H(32) 3.3177 no 3_645
C(4) H(20) 3.3938 no 3_645
C(4) H(21) 3.2768 no 3_645
C(4) H(24) 3.4006 no 3_545
C(4) H(25) 2.9137 no 3_545
C(5) H(25) 3.0534 no 3_545
C(7) H(25) 3.0812 no 3_545
C(10) H(23) 3.4110 no 2_556
C(10) H(28) 3.5220 no 2_456
C(10) H(31) 3.1999 no 2_556
C(11) H(28) 3.0598 no 2_456
C(11) H(30) 3.4977 no 2_556
C(11) H(31) 3.0751 no 2_556
C(12) H(17) 3.1143 no 4_555
C(12) H(18) 3.3844 no 4_555
C(12) H(19) 3.3618 no 3_645
C(12) H(20) 2.8041 no 3_645
C(12) H(28) 2.8430 no 2_456
C(13) H(20) 2.8420 no 3_645
C(13) H(28) 3.1734 no 2_456
C(15) H(9) 3.3594 no 4_554
C(15) H(25) 3.3797 no 3_545
C(16) H(9) 3.4113 no 4_554
C(16) H(19) 3.4275 no 2_455
C(16) H(26) 3.5975 no 3_545
C(16) H(34) 3.1862 no 1_455
C(17) H(19) 3.2573 no 2_455
C(17) H(33) 3.1103 no 1_455
C(17) H(34) 3.2405 no 1_455
C(18) H(11) 3.5626 no 3_555
C(18) H(18) 3.2481 no 2_455
C(18) H(19) 3.3742 no 2_455
C(18) H(33) 2.9697 no 1_455
C(21) H(10) 3.0666 no 4_554
C(22) H(10) 3.2646 no 4_554
C(22) H(28) 3.5963 no 3_645
C(23) H(10) 3.2068 no 3_655
C(24) H(3) 3.1224 no 3_655
C(24) H(10) 3.2294 no 3_655
C(24) H(11) 3.4662 no 3_655
C(24) H(15) 3.5129 no 1_655
C(24) H(30) 3.4989 no 4_564
C(24) H(35) 3.5199 no 3_655
C(25) H(3) 3.2066 no 3_655
C(25) H(35) 3.3107 no 3_655
C(26) H(13) 3.5477 no 3_555
C(27) H(8) 3.0334 no 2_456
C(27) H(9) 3.4732 no 2_456
C(28) H(8) 2.8703 no 2_456
C(28) H(9) 3.2417 no 2_456
C(29) H(2) 3.4469 no 3_555
C(29) H(9) 3.3122 no 2_456
C(29) H(12) 3.5352 no 3_555
C(29) H(32) 3.5437 no 1_455
C(30) H(7) 3.0964 no 3_555
C(30) H(12) 2.8774 no 3_555
C(31) H(7) 3.5661 no 3_555
C(31) H(12) 3.3148 no 3_555
C(31) H(13) 3.1797 no 3_555
C(32) H(13) 3.2263 no 3_555
C(33) H(1) 3.4133 no 3_655
C(33) H(2) 3.5680 no 3_655
C(33) H(22) 3.3748 no 2_556
C(34) H(1) 3.4308 no 3_655
C(34) H(22) 3.0733 no 2_556
C(35) H(5) 3.2585 no 2_556
C(35) H(14) 3.4236 no 3_555
C(35) H(22) 3.2781 no 2_556
C(35) H(23) 3.4724 no 2_556
C(36) H(13) 3.0977 no 3_555
C(36) H(23) 3.0371 no 2_556
C(36) H(35) 3.4516 no 2_456
C(36) H(36) 3.4479 no 2_456
C(37) H(9) 3.4340 no 2_456
C(37) H(13) 2.8204 no 3_555
C(37) H(23) 3.1590 no 2_556
C(38) H(2) 3.2625 no 3_655
C(38) H(23) 3.5853 no 1_655
C(38) H(24) 2.7759 no 1_655
C(39) H(24) 3.3056 no 1_655
C(40) H(6) 3.1894 no 1_655
C(41) H(6) 3.5067 no 1_655
C(41) H(21) 3.4628 no 3_645
C(41) H(23) 3.3990 no 1_655
C(41) H(30) 3.2653 no 2_556
C(42) H(23) 3.0259 no 1_655
C(42) H(24) 3.2179 no 1_655
C(42) H(30) 3.2804 no 2_556
H(1) C(33) 3.4133 no 3_645
H(1) C(34) 3.4308 no 3_645
H(1) H(27) 3.0896 no 3_645
H(1) H(28) 3.1023 no 3_645
H(2) C(29) 3.4469 no 3_545
H(2) C(33) 3.5680 no 3_645
H(2) C(38) 3.2625 no 3_645
H(2) H(21) 3.0628 no 3_645
H(2) H(24) 2.5915 no 3_545
H(2) H(27) 2.9171 no 3_645
H(2) H(32) 2.5084 no 3_645
H(3) C(24) 3.1224 no 3_645
H(3) C(25) 3.2066 no 3_645
H(3) H(15) 3.3240 no 3_545
H(3) H(20) 2.5833 no 3_645
H(3) H(21) 2.7382 no 3_645
H(3) H(25) 3.2049 no 3_545
H(3) H(33) 3.5438 no 3_645
H(5) C(35) 3.2585 no 2_456
H(5) H(29) 2.7297 no 2_456
H(5) H(35) 3.3366 no 1_455
H(6) C(40) 3.1894 no 1_455
H(6) C(41) 3.5067 no 1_455
H(6) H(25) 3.2223 no 3_545
H(6) H(34) 2.8570 no 1_455
H(6) H(35) 3.4609 no 1_455
H(7) C(30) 3.0964 no 3_545
H(7) C(31) 3.5661 no 3_545
H(7) H(16) 2.9613 no 3_545
H(7) H(25) 2.2720 no 3_545
H(7) H(26) 3.2214 no 3_545
H(8) C(27) 3.0334 no 2_556
H(8) C(28) 2.8703 no 2_556
H(8) H(22) 2.9270 no 2_556
H(8) H(23) 2.6484 no 2_556
H(8) H(31) 2.9873 no 2_556
H(9) C(15) 3.3594 no 4_555
H(9) C(16) 3.4113 no 4_555
H(9) C(27) 3.4732 no 2_556
H(9) C(28) 3.2417 no 2_556
H(9) C(29) 3.3122 no 2_556
H(9) C(37) 3.4340 no 2_556
H(9) H(12) 2.8999 no 4_555
H(9) H(13) 2.9950 no 4_555
H(9) H(17) 3.4338 no 4_555
H(9) H(23) 3.5485 no 2_556
H(9) H(28) 3.3992 no 2_456
H(9) H(30) 3.5433 no 2_556
H(9) H(31) 2.7547 no 2_556
H(10) C(21) 3.0666 no 4_555
H(10) C(22) 3.2646 no 4_555
H(10) C(23) 3.2068 no 3_645
H(10) C(24) 3.2294 no 3_645
H(10) H(17) 2.3905 no 4_555
H(10) H(18) 2.8347 no 4_555
H(10) H(19) 2.5922 no 3_645
H(10) H(20) 2.6322 no 3_645
H(10) H(28) 3.0641 no 2_456
H(11) C(18) 3.5626 no 3_545
H(11) C(24) 3.4662 no 3_645
H(11) H(15) 2.7502 no 3_545
H(11) H(16) 3.5743 no 3_545
H(11) H(18) 3.2909 no 4_555
H(11) H(20) 2.7097 no 3_645
H(11) H(28) 3.5409 no 2_456
H(12) C(29) 3.5352 no 3_545
H(12) C(30) 2.8774 no 3_545
H(12) C(31) 3.3148 no 3_545
H(12) H(9) 2.8999 no 4_554
H(12) H(25) 2.6357 no 3_545
H(12) H(26) 3.4418 no 3_545
H(13) C(26) 3.5477 no 3_545
H(13) C(31) 3.1797 no 3_545
H(13) C(32) 3.2263 no 3_545
H(13) C(36) 3.0977 no 3_545
H(13) C(37) 2.8204 no 3_545
H(13) H(9) 2.9950 no 4_554
H(13) H(26) 3.1200 no 3_545
H(13) H(30) 3.3658 no 3_545
H(13) H(31) 2.9375 no 3_545
H(13) H(34) 3.3493 no 1_455
H(14) C(35) 3.4236 no 3_545
H(14) H(19) 3.5680 no 2_455
H(14) H(33) 3.0657 no 1_455
H(14) H(34) 3.4576 no 1_455
H(15) C(24) 3.5129 no 1_455
H(15) H(3) 3.3240 no 3_555
H(15) H(11) 2.7502 no 3_555
H(15) H(18) 3.0239 no 2_455
H(15) H(20) 3.4272 no 1_455
H(15) H(33) 2.8113 no 1_455
H(16) H(7) 2.9613 no 3_555
H(16) H(11) 3.5743 no 3_555
H(17) C(12) 3.1143 no 4_554
H(17) H(9) 3.4338 no 4_554
H(17) H(10) 2.3905 no 4_554
H(17) H(19) 3.3221 no 2_455
H(17) H(28) 3.2090 no 3_645
H(18) C(12) 3.3844 no 4_554
H(18) C(18) 3.2481 no 2_555
H(18) H(10) 2.8347 no 4_554
H(18) H(11) 3.2909 no 4_554
H(18) H(15) 3.0239 no 2_555
H(18) H(28) 3.0899 no 3_645
H(18) H(29) 3.2771 no 3_645
H(19) C(12) 3.3618 no 3_655
H(19) C(16) 3.4275 no 2_555
H(19) C(17) 3.2573 no 2_555
H(19) C(18) 3.3742 no 2_555
H(19) H(10) 2.5922 no 3_655
H(19) H(14) 3.5680 no 2_555
H(19) H(17) 3.3221 no 2_555
H(20) C(4) 3.3938 no 3_655
H(20) C(12) 2.8041 no 3_655
H(20) C(13) 2.8420 no 3_655
H(20) H(3) 2.5833 no 3_655
H(20) H(10) 2.6322 no 3_655
H(20) H(11) 2.7097 no 3_655
H(20) H(15) 3.4272 no 1_655
H(20) H(30) 3.0970 no 4_564
H(20) H(35) 3.1880 no 3_655
H(21) C(3) 3.4444 no 3_655
H(21) C(4) 3.2768 no 3_655
H(21) C(41) 3.4628 no 3_655
H(21) H(2) 3.0628 no 3_655
H(21) H(3) 2.7382 no 3_655
H(21) H(35) 2.7820 no 3_655
H(22) C(33) 3.3748 no 2_456
H(22) C(34) 3.0733 no 2_456
H(22) C(35) 3.2781 no 2_456
H(22) H(8) 2.9270 no 2_456
H(22) H(28) 3.2949 no 2_456
H(22) H(29) 3.5800 no 2_456
H(23) C(10) 3.4110 no 2_456
H(23) C(35) 3.4724 no 2_456
H(23) C(36) 3.0371 no 2_456
H(23) C(37) 3.1590 no 2_456
H(23) C(38) 3.5853 no 1_455
H(23) C(41) 3.3990 no 1_455
H(23) C(42) 3.0259 no 1_455
H(23) H(8) 2.6484 no 2_456
H(23) H(9) 3.5485 no 2_456
H(23) H(30) 3.1944 no 2_456
H(23) H(31) 3.3792 no 2_456
H(23) H(36) 2.9639 no 1_455
H(24) C(2) 3.3746 no 3_555
H(24) C(3) 2.7877 no 3_555
H(24) C(4) 3.4006 no 3_555
H(24) C(38) 2.7759 no 1_455
H(24) C(39) 3.3056 no 1_455
H(24) C(42) 3.2179 no 1_455
H(24) H(2) 2.5915 no 3_555
H(24) H(27) 3.0708 no 1_455
H(24) H(32) 2.7372 no 1_455
H(24) H(36) 3.4702 no 1_455
H(25) C(1) 3.3668 no 3_555
H(25) C(2) 3.4358 no 3_555
H(25) C(3) 3.1641 no 3_555
H(25) C(4) 2.9137 no 3_555
H(25) C(5) 3.0534 no 3_555
H(25) C(7) 3.0812 no 3_555
H(25) C(15) 3.3797 no 3_555
H(25) H(3) 3.2049 no 3_555
H(25) H(6) 3.2223 no 3_555
H(25) H(7) 2.2720 no 3_555
H(25) H(12) 2.6357 no 3_555
H(26) C(16) 3.5975 no 3_555
H(26) H(7) 3.2214 no 3_555
H(26) H(12) 3.4418 no 3_555
H(26) H(13) 3.1200 no 3_555
H(26) H(34) 3.1679 no 3_655
H(27) C(2) 3.5526 no 3_655
H(27) C(3) 3.4685 no 3_655
H(27) H(1) 3.0896 no 3_655
H(27) H(2) 2.9171 no 3_655
H(27) H(24) 3.0708 no 1_655
H(28) C(10) 3.5220 no 2_556
H(28) C(11) 3.0598 no 2_556
H(28) C(12) 2.8430 no 2_556
H(28) C(13) 3.1734 no 2_556
H(28) C(22) 3.5963 no 3_655
H(28) H(1) 3.1023 no 3_655
H(28) H(9) 3.3992 no 2_556
H(28) H(10) 3.0641 no 2_556
H(28) H(11) 3.5409 no 2_556
H(28) H(17) 3.2090 no 3_655
H(28) H(18) 3.0899 no 3_655
H(28) H(22) 3.2949 no 2_556
H(29) H(5) 2.7297 no 2_556
H(29) H(18) 3.2771 no 3_655
H(29) H(22) 3.5800 no 2_556
H(29) H(35) 3.3659 no 2_456
H(30) C(11) 3.4977 no 2_456
H(30) C(24) 3.4989 no 4_565
H(30) C(41) 3.2653 no 2_456
H(30) C(42) 3.2804 no 2_456
H(30) H(9) 3.5433 no 2_456
H(30) H(13) 3.3658 no 3_555
H(30) H(20) 3.0970 no 4_565
H(30) H(23) 3.1944 no 2_556
H(30) H(35) 2.7804 no 2_456
H(30) H(36) 2.8017 no 2_456
H(31) C(10) 3.1999 no 2_456
H(31) C(11) 3.0751 no 2_456
H(31) H(8) 2.9873 no 2_456
H(31) H(9) 2.7547 no 2_456
H(31) H(13) 2.9375 no 3_555
H(31) H(23) 3.3792 no 2_556
H(31) H(36) 3.5913 no 2_456
H(32) C(3) 3.3177 no 3_655
H(32) C(29) 3.5437 no 1_655
H(32) H(2) 2.5084 no 3_655
H(32) H(24) 2.7372 no 1_655
H(33) C(17) 3.1103 no 1_655
H(33) C(18) 2.9697 no 1_655
H(33) H(3) 3.5438 no 3_655
H(33) H(14) 3.0657 no 1_655
H(33) H(15) 2.8113 no 1_655
H(34) C(16) 3.1862 no 1_655
H(34) C(17) 3.2405 no 1_655
H(34) H(6) 2.8570 no 1_655
H(34) H(13) 3.3493 no 1_655
H(34) H(14) 3.4576 no 1_655
H(34) H(26) 3.1679 no 3_645
H(35) C(24) 3.5199 no 3_645
H(35) C(25) 3.3107 no 3_645
H(35) C(36) 3.4516 no 2_556
H(35) H(5) 3.3366 no 1_655
H(35) H(6) 3.4609 no 1_655
H(35) H(20) 3.1880 no 3_645
H(35) H(21) 2.7820 no 3_645
H(35) H(29) 3.3659 no 2_556
H(35) H(30) 2.7804 no 2_556
H(36) C(36) 3.4479 no 2_556
H(36) H(23) 2.9639 no 1_655
H(36) H(24) 3.4702 no 1_655
H(36) H(30) 2.8017 no 2_556
H(36) H(31) 3.5913 no 2_556

loop_
_geom_torsion_atom_site_label_1
_geom_torsion_atom_site_label_2
_geom_torsion_atom_site_label_3
_geom_torsion_atom_site_label_4
_geom_torsion
_geom_torsion_publ_flag
C(1) Fe(1) C(2) C(1) 0.00(11) no
C(1) Fe(1) C(2) C(3) -119.58(19) no
C(2) Fe(1) C(1) P(1) -126.4(3) no
C(2) Fe(1) C(1) C(2) 0.00(12) no
C(2) Fe(1) C(1) C(5) 119.40(18) no
C(1) Fe(1) C(3) C(2) 37.69(11) no
C(1) Fe(1) C(3) C(4) -82.49(12) no
C(3) Fe(1) C(1) P(1) -163.6(2) no
C(3) Fe(1) C(1) C(2) -37.25(11) no
C(3) Fe(1) C(1) C(5) 82.15(12) no
C(1) Fe(1) C(4) C(3) 80.79(12) no
C(1) Fe(1) C(4) C(5) -38.28(11) no
C(4) Fe(1) C(1) P(1) 152.27(19) no
C(4) Fe(1) C(1) C(2) -81.33(12) no
C(4) Fe(1) C(1) C(5) 38.07(10) no
C(1) Fe(1) C(5) C(1) 0.00(11) no
C(1) Fe(1) C(5) C(4) 118.77(18) no
C(1) Fe(1) C(5) C(6) -118.0(3) no
C(5) Fe(1) C(1) P(1) 114.2(3) no
C(5) Fe(1) C(1) C(2) -119.40(17) no
C(5) Fe(1) C(1) C(5) 0.00(10) no
C(1) Fe(1) C(38) C(39) -104.99(14) no
C(1) Fe(1) C(38) C(42) 136.52(12) no
C(38) Fe(1) C(1) P(1) 6.4(2) no
C(38) Fe(1) C(1) C(2) 132.78(14) no
C(38) Fe(1) C(1) C(5) -107.82(14) no
C(1) Fe(1) C(39) C(38) 91.32(16) no
C(1) Fe(1) C(39) C(40) -148.46(13) no
C(39) Fe(1) C(1) P(1) -36.3(2) no
C(39) Fe(1) C(1) C(2) 90.08(15) no
C(39) Fe(1) C(1) C(5) -150.52(13) no
C(1) Fe(1) C(40) C(39) 55.0(3) no
C(1) Fe(1) C(40) C(41) 173.59(13) no
C(40) Fe(1) C(1) P(1) -71.6(3) no
C(40) Fe(1) C(1) C(2) 54.8(3) no
C(40) Fe(1) C(1) C(5) 174.21(17) no
C(1) Fe(1) C(42) C(38) -64.27(19) no
C(1) Fe(1) C(42) C(41) 176.32(11) no
C(42) Fe(1) C(1) P(1) 44.4(3) no
C(42) Fe(1) C(1) C(2) 170.75(14) no
C(42) Fe(1) C(1) C(5) -69.84(19) no
C(2) Fe(1) C(3) C(2) -0.00(12) no
C(2) Fe(1) C(3) C(4) -120.17(19) no
C(3) Fe(1) C(2) C(1) 119.6(2) no
C(3) Fe(1) C(2) C(3) -0.00(12) no
C(2) Fe(1) C(4) C(3) 36.89(11) no
C(2) Fe(1) C(4) C(5) -82.18(13) no
C(4) Fe(1) C(2) C(1) 82.15(12) no
C(4) Fe(1) C(2) C(3) -37.44(10) no
C(2) Fe(1) C(5) C(1) -37.56(10) no
C(2) Fe(1) C(5) C(4) 81.21(12) no
C(2) Fe(1) C(5) C(6) -155.6(3) no
C(5) Fe(1) C(2) C(1) 37.99(10) no
C(5) Fe(1) C(2) C(3) -81.59(12) no
C(2) Fe(1) C(38) C(39) -64.97(19) no
C(2) Fe(1) C(38) C(42) 176.54(11) no
C(38) Fe(1) C(2) C(1) -68.50(18) no
C(38) Fe(1) C(2) C(3) 171.91(13) no
C(2) Fe(1) C(39) C(38) 134.72(13) no
C(2) Fe(1) C(39) C(40) -105.06(15) no
C(39) Fe(1) C(2) C(1) -106.16(13) no
C(39) Fe(1) C(2) C(3) 134.25(13) no
C(2) Fe(1) C(40) C(39) 90.59(15) no
C(2) Fe(1) C(40) C(41) -150.86(12) no
C(40) Fe(1) C(2) C(1) -148.74(12) no
C(40) Fe(1) C(2) C(3) 91.68(14) no
C(2) Fe(1) C(41) C(40) 51.7(3) no
C(2) Fe(1) C(41) C(42) 170.06(14) no
C(41) Fe(1) C(2) C(1) 177.49(17) no
C(41) Fe(1) C(2) C(3) 57.9(3) no
C(3) Fe(1) C(4) C(3) 0.00(12) no
C(3) Fe(1) C(4) C(5) -119.1(2) no
C(4) Fe(1) C(3) C(2) 120.17(19) no
C(4) Fe(1) C(3) C(4) 0.00(11) no
C(3) Fe(1) C(5) C(1) -80.89(12) no
C(3) Fe(1) C(5) C(4) 37.88(11) no
C(3) Fe(1) C(5) C(6) 161.1(3) no
C(5) Fe(1) C(3) C(2) 82.19(12) no
C(5) Fe(1) C(3) C(4) -37.99(10) no
C(3) Fe(1) C(39) C(38) 173.07(11) no
C(3) Fe(1) C(39) C(40) -66.7(3) no
C(39) Fe(1) C(3) C(2) -65.78(19) no
C(39) Fe(1) C(3) C(4) 174.04(14) no
C(3) Fe(1) C(40) C(39) 133.62(13) no
C(3) Fe(1) C(40) C(41) -107.83(14) no
C(40) Fe(1) C(3) C(2) -104.37(14) no
C(40) Fe(1) C(3) C(4) 135.46(13) no
C(3) Fe(1) C(41) C(40) 89.15(15) no
C(3) Fe(1) C(41) C(42) -152.53(12) no
C(41) Fe(1) C(3) C(2) -147.67(12) no
C(41) Fe(1) C(3) C(4) 92.16(14) no
C(3) Fe(1) C(42) C(38) 171.08(16) no
C(3) Fe(1) C(42) C(41) 51.7(3) no
C(42) Fe(1) C(3) C(2) 177.96(17) no
C(42) Fe(1) C(3) C(4) 57.8(3) no
C(4) Fe(1) C(5) C(1) -118.77(19) no
C(4) Fe(1) C(5) C(4) 0.00(13) no
C(4) Fe(1) C(5) C(6) 123.2(3) no
C(5) Fe(1) C(4) C(3) 119.1(2) no
C(5) Fe(1) C(4) C(5) 0.00(12) no
C(4) Fe(1) C(38) C(39) 174.41(15) no
C(4) Fe(1) C(38) C(42) 55.9(3) no
C(38) Fe(1) C(4) C(3) 173.35(19) no
C(38) Fe(1) C(4) C(5) 54.3(3) no
C(4) Fe(1) C(40) C(39) 172.64(12) no
C(4) Fe(1) C(40) C(41) -68.8(2) no
C(40) Fe(1) C(4) C(3) -65.6(2) no
C(40) Fe(1) C(4) C(5) 175.33(15) no
C(4) Fe(1) C(41) C(40) 133.45(12) no
C(4) Fe(1) C(41) C(42) -108.24(13) no
C(41) Fe(1) C(4) C(3) -105.89(13) no
C(41) Fe(1) C(4) C(5) 135.04(13) no
C(4) Fe(1) C(42) C(38) -150.42(11) no
C(4) Fe(1) C(42) C(41) 90.17(14) no
C(42) Fe(1) C(4) C(3) -149.72(12) no
C(42) Fe(1) C(4) C(5) 91.21(14) no
C(5) Fe(1) C(38) C(39) -149.26(12) no
C(5) Fe(1) C(38) C(42) 92.26(14) no
C(38) Fe(1) C(5) C(1) 89.83(15) no
C(38) Fe(1) C(5) C(4) -151.40(14) no
C(38) Fe(1) C(5) C(6) -28.2(3) no
C(5) Fe(1) C(39) C(38) 55.7(3) no
C(5) Fe(1) C(39) C(40) 175.90(15) no
C(39) Fe(1) C(5) C(1) 53.8(3) no
C(39) Fe(1) C(5) C(4) 172.6(2) no
C(39) Fe(1) C(5) C(6) -64.2(4) no
C(5) Fe(1) C(41) C(40) 173.85(9) no
C(5) Fe(1) C(41) C(42) -67.84(19) no
C(41) Fe(1) C(5) C(1) 173.55(14) no
C(41) Fe(1) C(5) C(4) -67.69(18) no
C(41) Fe(1) C(5) C(6) 55.5(3) no
C(5) Fe(1) C(42) C(38) -105.78(12) no
C(5) Fe(1) C(42) C(41) 134.81(12) no
C(42) Fe(1) C(5) C(1) 133.50(13) no
C(42) Fe(1) C(5) C(4) -107.74(14) no
C(42) Fe(1) C(5) C(6) 15.5(3) no
C(38) Fe(1) C(39) C(38) 0.00(16) no
C(38) Fe(1) C(39) C(40) 120.2(3) no
C(39) Fe(1) C(38) C(39) 0.00(16) no
C(39) Fe(1) C(38) C(42) -118.5(3) no
C(38) Fe(1) C(40) C(39) -36.80(15) no
C(38) Fe(1) C(40) C(41) 81.75(17) no
C(40) Fe(1) C(38) C(39) 36.95(14) no
C(40) Fe(1) C(38) C(42) -81.54(15) no
C(38) Fe(1) C(41) C(40) -80.95(16) no
C(38) Fe(1) C(41) C(42) 37.36(14) no
C(41) Fe(1) C(38) C(39) 80.89(15) no
C(41) Fe(1) C(38) C(42) -37.60(13) no
C(38) Fe(1) C(42) C(38) 0.00(15) no
C(38) Fe(1) C(42) C(41) -119.4(3) no
C(42) Fe(1) C(38) C(39) 118.5(3) no
C(42) Fe(1) C(38) C(42) 0.00(13) no
C(39) Fe(1) C(40) C(39) 0.00(18) no
C(39) Fe(1) C(40) C(41) 118.5(3) no
C(40) Fe(1) C(39) C(38) -120.2(3) no
C(40) Fe(1) C(39) C(40) 0.00(16) no
C(39) Fe(1) C(41) C(40) -37.71(14) no
C(39) Fe(1) C(41) C(42) 80.61(16) no
C(41) Fe(1) C(39) C(38) -82.06(17) no
C(41) Fe(1) C(39) C(40) 38.16(15) no
C(39) Fe(1) C(42) C(38) 37.71(13) no
C(39) Fe(1) C(42) C(41) -81.70(15) no
C(42) Fe(1) C(39) C(38) -38.02(14) no
C(42) Fe(1) C(39) C(40) 82.20(17) no
C(40) Fe(1) C(41) C(40) 0.00(15) no
C(40) Fe(1) C(41) C(42) 118.3(3) no
C(41) Fe(1) C(40) C(39) -118.5(3) no
C(41) Fe(1) C(40) C(41) -0.00(15) no
C(40) Fe(1) C(42) C(38) 81.23(15) no
C(40) Fe(1) C(42) C(41) -38.18(14) no
C(42) Fe(1) C(40) C(39) -80.42(16) no
C(42) Fe(1) C(40) C(41) 38.13(14) no
C(41) Fe(1) C(42) C(38) 119.4(3) no
C(41) Fe(1) C(42) C(41) 0.00(14) no
C(42) Fe(1) C(41) C(40) -118.3(3) no
C(42) Fe(1) C(41) C(42) 0.00(15) no
C(1) P(1) C(14) C(15) -13.2(3) no
C(1) P(1) C(14) C(19) 166.45(19) no
C(14) P(1) C(1) Fe(1) -179.57(16) no
C(14) P(1) C(1) C(2) 91.4(3) no
C(14) P(1) C(1) C(5) -96.1(2) no
C(1) P(1) C(20) C(21) 60.9(3) no
C(1) P(1) C(20) C(25) -121.9(2) no
C(20) P(1) C(1) Fe(1) 77.65(18) no
C(20) P(1) C(1) C(2) -11.4(3) no
C(20) P(1) C(1) C(5) 161.10(18) no
C(14) P(1) C(20) C(21) -44.7(3) no
C(14) P(1) C(20) C(25) 132.5(2) no
C(20) P(1) C(14) C(15) 91.7(3) no
C(20) P(1) C(14) C(19) -88.6(2) no
C(9) P(2) C(26) C(27) 18.2(3) no
C(9) P(2) C(26) C(31) -159.60(17) no
C(26) P(2) C(9) C(8) 69.49(19) no
C(26) P(2) C(9) C(10) -116.22(18) no
C(9) P(2) C(32) C(33) 102.75(19) no
C(9) P(2) C(32) C(37) -81.1(2) no
C(32) P(2) C(9) C(8) 174.68(17) no
C(32) P(2) C(9) C(10) -11.0(2) no
C(26) P(2) C(32) C(33) -151.79(18) no
C(26) P(2) C(32) C(37) 24.4(3) no
C(32) P(2) C(26) C(27) -88.1(2) no
C(32) P(2) C(26) C(31) 94.08(18) no
Fe(1) C(1) C(2) Fe(1) 0.000(11) no
Fe(1) C(1) C(2) C(3) 59.75(15) no
Fe(1) C(1) C(5) Fe(1) 0.0 no
Fe(1) C(1) C(5) C(4) -59.31(13) no
Fe(1) C(1) C(5) C(6) 127.2(2) no
P(1) C(1) C(2) Fe(1) 114.6(3) no
P(1) C(1) C(2) C(3) 174.34(18) no
P(1) C(1) C(5) Fe(1) -115.67(18) no
P(1) C(1) C(5) C(4) -174.98(15) no
P(1) C(1) C(5) C(6) 11.5(4) no
C(2) C(1) C(5) Fe(1) 58.41(18) no
C(2) C(1) C(5) C(4) -0.9(3) no
C(2) C(1) C(5) C(6) -174.4(2) no
C(5) C(1) C(2) Fe(1) -58.63(17) no
C(5) C(1) C(2) C(3) 1.1(3) no
Fe(1) C(2) C(3) Fe(1) -0.000(13) no
Fe(1) C(2) C(3) C(4) 59.00(15) no
C(1) C(2) C(3) Fe(1) -59.90(19) no
C(1) C(2) C(3) C(4) -0.9(3) no
Fe(1) C(3) C(4) Fe(1) 0.000(12) no
Fe(1) C(3) C(4) C(5) 59.17(14) no
C(2) C(3) C(4) Fe(1) -58.85(19) no
C(2) C(3) C(4) C(5) 0.3(3) no
Fe(1) C(4) C(5) Fe(1) 0.000(14) no
Fe(1) C(4) C(5) C(1) 59.35(13) no
Fe(1) C(4) C(5) C(6) -127.5(3) no
C(3) C(4) C(5) Fe(1) -58.99(18) no
C(3) C(4) C(5) C(1) 0.4(3) no
C(3) C(4) C(5) C(6) 173.5(2) no
Fe(1) C(5) C(6) C(7) -175.60(15) no
Fe(1) C(5) C(6) C(8) -47.8(3) no
C(1) C(5) C(6) C(7) 92.2(3) no
C(1) C(5) C(6) C(8) -139.9(3) no
C(4) C(5) C(6) C(7) -79.8(3) no
C(4) C(5) C(6) C(8) 48.0(4) no
C(5) C(6) C(8) C(9) 110.2(3) no
C(5) C(6) C(8) C(13) -71.4(3) no
C(7) C(6) C(8) C(9) -123.1(3) no
C(7) C(6) C(8) C(13) 55.3(3) no
C(6) C(8) C(9) P(2) -4.8(4) no
C(6) C(8) C(9) C(10) -179.19(19) no
C(6) C(8) C(13) C(12) 178.6(2) no
C(9) C(8) C(13) C(12) -2.9(4) no
C(13) C(8) C(9) P(2) 176.73(19) no
C(13) C(8) C(9) C(10) 2.4(4) no
P(2) C(9) C(10) C(11) -174.22(16) no
C(8) C(9) C(10) C(11) 0.1(4) no
C(9) C(10) C(11) C(12) -2.1(4) no
C(10) C(11) C(12) C(13) 1.5(4) no
C(11) C(12) C(13) C(8) 1.0(4) no
P(1) C(14) C(15) C(16) -179.63(19) no
P(1) C(14) C(19) C(18) 179.8(2) no
C(15) C(14) C(19) C(18) -0.5(5) no
C(19) C(14) C(15) C(16) 0.7(4) no
C(14) C(15) C(16) C(17) 0.2(5) no
C(15) C(16) C(17) C(18) -1.2(5) no
C(16) C(17) C(18) C(19) 1.4(5) no
C(17) C(18) C(19) C(14) -0.5(5) no
P(1) C(20) C(21) C(22) 177.1(2) no
P(1) C(20) C(25) C(24) -175.51(19) no
C(21) C(20) C(25) C(24) 1.9(5) no
C(25) C(20) C(21) C(22) -0.1(5) no
C(20) C(21) C(22) C(23) 0.1(5) no
C(21) C(22) C(23) C(24) -1.8(6) no
C(22) C(23) C(24) C(25) 3.5(6) no
C(23) C(24) C(25) C(20) -3.6(5) no
P(2) C(26) C(27) C(28) -178.16(16) no
P(2) C(26) C(31) C(30) 179.81(16) no
C(27) C(26) C(31) C(30) 1.8(4) no
C(31) C(26) C(27) C(28) -0.4(4) no
C(26) C(27) C(28) C(29) -0.7(4) no
C(27) C(28) C(29) C(30) 0.2(4) no
C(28) C(29) C(30) C(31) 1.3(5) no
C(29) C(30) C(31) C(26) -2.3(5) no
P(2) C(32) C(33) C(34) 175.94(18) no
P(2) C(32) C(37) C(36) -174.67(17) no
C(33) C(32) C(37) C(36) 1.5(4) no
C(37) C(32) C(33) C(34) -0.5(4) no
C(32) C(33) C(34) C(35) -0.6(5) no
C(33) C(34) C(35) C(36) 0.7(5) no
C(34) C(35) C(36) C(37) 0.3(5) no
C(35) C(36) C(37) C(32) -1.5(5) no
Fe(1) C(38) C(39) Fe(1) 0.000(13) no
Fe(1) C(38) C(39) C(40) -59.4(2) no
Fe(1) C(38) C(42) Fe(1) 0.000(12) no
Fe(1) C(38) C(42) C(41) 59.67(19) no
C(39) C(38) C(42) Fe(1) -60.8(3) no
C(39) C(38) C(42) C(41) -1.1(4) no
C(42) C(38) C(39) Fe(1) 60.4(3) no
C(42) C(38) C(39) C(40) 1.0(4) no
Fe(1) C(39) C(40) Fe(1) 0.000(13) no
Fe(1) C(39) C(40) C(41) -59.37(17) no
C(38) C(39) C(40) Fe(1) 58.8(3) no
C(38) C(39) C(40) C(41) -0.5(4) no
Fe(1) C(40) C(41) Fe(1) -0.0 no
Fe(1) C(40) C(41) C(42) -59.64(17) no
C(39) C(40) C(41) Fe(1) 59.5(3) no
C(39) C(40) C(41) C(42) -0.1(4) no
Fe(1) C(41) C(42) Fe(1) 0.000(12) no
Fe(1) C(41) C(42) C(38) -59.34(18) no
C(40) C(41) C(42) Fe(1) 60.1(2) no
C(40) C(41) C(42) C(38) 0.8(4) no
